data_4038241
loop_
_publ_author_name
'Tu, Man-Su'
'Liu, Si-Jia'
'Zhong, Chen'
'Zhang, Shu'
'Zhang, Huiwen'
'Zheng, Yuan-Lin'
'Shi, Feng'

_publ_section_title
;
 Diastereo- and Enantioselective Construction of Biologically Important
 Chiral 1,3-Dioxolochroman Frameworks via Catalytic Asymmetric [4+2]
 Cycloadditions.
;
_journal_name_full 'The Journal of organic chemistry'
_journal_paper_doi 10.1021/acs.joc.0c00119
_journal_year 2020
_chemical_absolute_configuration rmad
_chemical_formula_moiety 'C33 H26 Cl N O3'
_chemical_formula_sum 'C33 H26 Cl N O3'
_chemical_formula_weight 520.00
_space_group_crystal_system monoclinic
_space_group_IT_number 4
_space_group_name_Hall 'P 2yb'
_space_group_name_H-M_alt 'P 1 21 1'
_atom_sites_solution_hydrogens geom
_atom_sites_solution_primary dual
_audit_creation_date 2019-07-01
_audit_creation_method
;
Olex2 1.2
(compiled 2018.05.29 svn.r3508 for OlexSys, GUI svn.r5506)
;
_cell_angle_alpha 90
_cell_angle_beta 96.1430(10)
_cell_angle_gamma 90
_cell_formula_units_Z 4
_cell_length_a 13.7682(2)
_cell_length_b 8.63480(10)
_cell_length_c 22.2785(3)
_cell_measurement_reflns_used 9947
_cell_measurement_temperature 200(2)
_cell_measurement_theta_max 54.63
_cell_measurement_theta_min 4.228
_cell_volume 2633.39(6)
_computing_cell_refinement 'SAINT v8.37A (Bruker, 2015)'
_computing_data_reduction 'SAINT v8.37A (Bruker, 2015)'
_computing_molecular_graphics 'Olex2 (Dolomanov et al., 2009)'
_computing_publication_material 'Olex2 (Dolomanov et al., 2009)'
_computing_structure_refinement 'ShelXL (Sheldrick, 2015)'
_computing_structure_solution 'ShelXT (Sheldrick, 2015)'
_diffrn_ambient_temperature 199.97
_diffrn_measured_fraction_theta_full 0.995
_diffrn_measured_fraction_theta_max 0.995
_diffrn_measurement_device_type 'Bruker D8 Venture'
_diffrn_measurement_method '\f and \w scans'
_diffrn_radiation_type GaK\a
_diffrn_radiation_wavelength 1.34139
_diffrn_reflns_av_R_equivalents 0.0367
_diffrn_reflns_av_unetI/netI 0.0361
_diffrn_reflns_Laue_measured_fraction_full 0.995
_diffrn_reflns_Laue_measured_fraction_max 0.995
_diffrn_reflns_limit_h_max 16
_diffrn_reflns_limit_h_min -16
_diffrn_reflns_limit_k_max 10
_diffrn_reflns_limit_k_min -10
_diffrn_reflns_limit_l_max 25
_diffrn_reflns_limit_l_min -27
_diffrn_reflns_number 38114
_diffrn_reflns_point_group_measured_fraction_full 0.994
_diffrn_reflns_point_group_measured_fraction_max 0.994
_diffrn_reflns_theta_full 53.594
_diffrn_reflns_theta_max 54.894
_diffrn_reflns_theta_min 4.227
_diffrn_standards_number 0
_exptl_absorpt_coefficient_mu 1.018
_exptl_absorpt_correction_T_max 0.7508
_exptl_absorpt_correction_T_min 0.5909
_exptl_absorpt_correction_type multi-scan
_exptl_absorpt_process_details
'SADABS-2016/2 (Bruker,2016/2) was used for absorption correction. wR2(int) was 0.1128 before and 0.0627 after correction. The Ratio of minimum to maximum transmission is 0.7870. The \l/2 correction factor is Not present.'
_exptl_crystal_colour colourless
_exptl_crystal_density_diffrn 1.312
_exptl_crystal_description block
_exptl_crystal_F_000 1088
_exptl_crystal_size_max 0.1
_exptl_crystal_size_mid 0.08
_exptl_crystal_size_min 0.05
_refine_diff_density_max 1.624
_refine_diff_density_min -0.576
_refine_diff_density_rms 0.056
_refine_ls_abs_structure_details
;
 Flack x determined using 3586 quotients [(I+)-(I-)]/[(I+)+(I-)]
 (Parsons, Flack and Wagner, Acta Cryst. B69 (2013) 249-259).
;
_refine_ls_abs_structure_Flack 0.019(6)
_refine_ls_extinction_method none
_refine_ls_goodness_of_fit_ref 1.023
_refine_ls_hydrogen_treatment constr
_refine_ls_matrix_type full
_refine_ls_number_parameters 687
_refine_ls_number_reflns 9956
_refine_ls_number_restraints 1
_refine_ls_restrained_S_all 1.023
_refine_ls_R_factor_all 0.0670
_refine_ls_R_factor_gt 0.0591
_refine_ls_shift/su_max 0.003
_refine_ls_shift/su_mean 0.000
_refine_ls_structure_factor_coef Fsqd
_refine_ls_weighting_details 'w=1/[\s^2^(Fo^2^)+(0.1089P)^2^+1.0128P] where P=(Fo^2^+2Fc^2^)/3'
_refine_ls_weighting_scheme calc
_refine_ls_wR_factor_gt 0.1614
_refine_ls_wR_factor_ref 0.1710
_reflns_Friedel_coverage 0.865
_reflns_Friedel_fraction_full 0.994
_reflns_Friedel_fraction_max 0.992
_reflns_number_gt 8796
_reflns_number_total 9956
_reflns_threshold_expression 'I > 2\s(I)'
_cod_data_source_file jo0c00119_si_002.cif
_cod_data_source_block 190701sf_0m
_cod_database_code 4038241
_shelx_shelxl_version_number 2016/6
_shelx_space_group_comment
;
The symmetry employed for this shelxl refinement is uniquely defined
by the following loop, which should always be used as a source of
symmetry information in preference to the above space-group names.
They are only intended as comments.
;
_shelx_estimated_absorpt_t_max 0.951
_shelx_estimated_absorpt_t_min 0.905
_olex2_refinement_description
;
1. Fixed Uiso
 At 1.2 times of:
  All C(H) groups, All C(H,H) groups, All N(H) groups
 At 1.5 times of:
  All C(H,H,H) groups
2.a Ternary CH refined with riding coordinates:
 C1(H1A), C2(H2), C3(H3), C1A(H1AB), C2A(H2A), C3A(H3A)
2.b Secondary CH2 refined with riding coordinates:
 C10(H10A,H10B), C10A(H10C,H10D)
2.c Aromatic/amide H refined with riding coordinates:
 N1(H1), C5(H5), C8(H8), C14(H14), C15(H15), C16(H16), C17(H17), C21(H21),
 C22(H22), C23(H23), C24(H24), C25(H25), C26(H26), C27(H27), C30(H30), C31(H31),
  C32(H32), C33(H33), N1A(H1AA), C5A(H5A), C8A(H8A), C14A(H14A), C15A(H15A),
 C16A(H16A), C17A(H17A), C21A(H21A), C22A(H22A), C23A(H23A), C24A(H24A),
 C25A(H25A), C26A(H26A), C27A(H27A), C30A(H30A), C31A(H31A), C32A(H32A),
 C33A(H33A)
2.d Idealised Me refined as rotating group:
 C19(H19A,H19B,H19C), C19A(H19D,H19E,H19F)
;
_olex2_submission_special_instructions 'No special instructions were received'

loop_
_space_group_symop_operation_xyz
'x, y, z'
'-x, y+1/2, -z'

loop_
_atom_site_label
_atom_site_type_symbol
_atom_site_fract_x
_atom_site_fract_y
_atom_site_fract_z
_atom_site_U_iso_or_equiv
_atom_site_adp_type
_atom_site_occupancy
_atom_site_site_symmetry_order
_atom_site_calc_flag
_atom_site_refinement_flags_posn
_atom_site_refinement_flags_adp
_atom_site_refinement_flags_occupancy
_atom_site_disorder_assembly
_atom_site_disorder_group
Cl1 Cl 0.22218(17) 0.2316(3) 0.45864(8) 0.1023(7) Uani 1 1 d . . . . .
O1 O 0.2578(2) 0.2660(3) 0.80943(13) 0.0438(7) Uani 1 1 d . . . . .
O2 O 0.6293(3) 0.0622(5) 0.7898(2) 0.0756(12) Uani 1 1 d . . . . .
O3 O 0.5880(3) 0.1347(5) 0.8838(2) 0.0770(12) Uani 1 1 d . . . . .
N1 N 0.0867(3) 0.4529(4) 0.79248(17) 0.0423(8) Uani 1 1 d . . . . .
H1 H 0.133213 0.517315 0.784671 0.051 Uiso 1 1 calc R . . . .
C1 C 0.1772(3) 0.2206(5) 0.76496(17) 0.0395(9) Uani 1 1 d . . . . .
H1A H 0.169349 0.105590 0.766456 0.047 Uiso 1 1 calc R . . . .
C2 C 0.2010(3) 0.2660(5) 0.70208(19) 0.0427(10) Uani 1 1 d . . . . .
H2 H 0.210650 0.380785 0.701786 0.051 Uiso 1 1 calc R . . . .
C3 C 0.2970(4) 0.1900(6) 0.6876(2) 0.0482(11) Uani 1 1 d . . . . .
H3 H 0.282164 0.084373 0.670629 0.058 Uiso 1 1 calc R . . . .
C4 C 0.3719(3) 0.1759(5) 0.7421(2) 0.0452(10) Uani 1 1 d . . . . .
C5 C 0.4666(4) 0.1218(5) 0.7351(3) 0.0539(12) Uani 1 1 d . . . . .
H5 H 0.484649 0.094146 0.696552 0.065 Uiso 1 1 calc R . . . .
C6 C 0.5316(4) 0.1106(6) 0.7860(3) 0.0593(14) Uani 1 1 d . . . . .
C7 C 0.5079(4) 0.1524(6) 0.8416(3) 0.0561(13) Uani 1 1 d . . . . .
C8 C 0.4172(4) 0.2029(5) 0.8507(2) 0.0531(11) Uani 1 1 d . . . . .
H8 H 0.400614 0.229858 0.889640 0.064 Uiso 1 1 calc R . . . .
C9 C 0.3491(3) 0.2131(5) 0.7990(2) 0.0437(9) Uani 1 1 d . . . . .
C10 C 0.6566(5) 0.0440(9) 0.8537(4) 0.0809(19) Uani 1 1 d . . . . .
H10A H 0.724070 0.081639 0.864774 0.097 Uiso 1 1 calc R . . . .
H10B H 0.653262 -0.066357 0.865332 0.097 Uiso 1 1 calc R . . . .
C11 C 0.0880(3) 0.2944(5) 0.78444(17) 0.0394(9) Uani 1 1 d . . . . .
C12 C 0.0022(4) 0.2322(6) 0.7985(2) 0.0479(11) Uani 1 1 d . . . . .
C13 C -0.0550(3) 0.3586(6) 0.8176(2) 0.0477(10) Uani 1 1 d . . . . .
C14 C -0.1483(5) 0.3734(9) 0.8367(3) 0.0750(17) Uani 1 1 d . . . . .
H14 H -0.189372 0.285290 0.837624 0.090 Uiso 1 1 calc R . . . .
C15 C -0.1797(5) 0.5136(11) 0.8539(3) 0.084(2) Uani 1 1 d . . . . .
H15 H -0.242416 0.522171 0.867758 0.100 Uiso 1 1 calc R . . . .
C16 C -0.1215(5) 0.6465(9) 0.8518(3) 0.0720(18) Uani 1 1 d . . . . .
H16 H -0.145454 0.743369 0.864035 0.086 Uiso 1 1 calc R . . . .
C17 C -0.0310(4) 0.6385(7) 0.8322(2) 0.0596(13) Uani 1 1 d . . . . .
H17 H 0.008736 0.728095 0.830692 0.072 Uiso 1 1 calc R . . . .
C18 C 0.0009(3) 0.4936(6) 0.81466(19) 0.0444(10) Uani 1 1 d . . . . .
C19 C -0.0308(5) 0.0687(6) 0.7932(3) 0.0698(16) Uani 1 1 d . . . . .
H19A H -0.065345 0.051341 0.752935 0.105 Uiso 1 1 calc GR . . . .
H19B H -0.074856 0.046986 0.823881 0.105 Uiso 1 1 calc GR . . . .
H19C H 0.025987 -0.000130 0.799133 0.105 Uiso 1 1 calc GR . . . .
C20 C 0.1181(3) 0.2273(6) 0.65342(19) 0.0453(10) Uani 1 1 d . . . . .
C21 C 0.0763(4) 0.0803(6) 0.6494(2) 0.0558(12) Uani 1 1 d . . . . .
H21 H 0.095934 0.005834 0.679681 0.067 Uiso 1 1 calc R . . . .
C22 C 0.0077(5) 0.0405(7) 0.6029(3) 0.0675(15) Uani 1 1 d . . . . .
H22 H -0.020164 -0.060198 0.601441 0.081 Uiso 1 1 calc R . . . .
C23 C -0.0211(4) 0.1472(8) 0.5579(3) 0.0676(16) Uani 1 1 d . . . . .
H23 H -0.067832 0.119609 0.525162 0.081 Uiso 1 1 calc R . . . .
C24 C 0.0182(4) 0.2916(9) 0.5613(2) 0.0707(16) Uani 1 1 d . . . . .
H24 H -0.001732 0.365320 0.530856 0.085 Uiso 1 1 calc R . . . .
C25 C 0.0872(4) 0.3331(7) 0.6087(2) 0.0562(12) Uani 1 1 d . . . . .
H25 H 0.113426 0.434947 0.610366 0.067 Uiso 1 1 calc R . . . .
C26 C 0.3390(4) 0.2880(6) 0.6401(2) 0.0547(11) Uani 1 1 d . . . . .
H26 H 0.369540 0.383001 0.652560 0.066 Uiso 1 1 calc R . . . .
C27 C 0.3359(4) 0.2506(7) 0.5838(2) 0.0602(13) Uani 1 1 d . . . . .
H27 H 0.310636 0.151542 0.571938 0.072 Uiso 1 1 calc R . . . .
C28 C 0.3693(4) 0.3520(6) 0.5365(2) 0.0524(11) Uani 1 1 d . . . . .
C29 C 0.3226(5) 0.3493(7) 0.4776(3) 0.0683(15) Uani 1 1 d . . . . .
C30 C 0.3567(7) 0.4442(9) 0.4316(3) 0.088(2) Uani 1 1 d . . . . .
H30 H 0.324648 0.443248 0.391685 0.105 Uiso 1 1 calc R . . . .
C31 C 0.4362(7) 0.5361(10) 0.4464(4) 0.092(2) Uani 1 1 d . . . . .
H31 H 0.459836 0.599527 0.416294 0.110 Uiso 1 1 calc R . . . .
C32 C 0.4819(6) 0.5384(10) 0.5032(4) 0.089(2) Uani 1 1 d . . . . .
H32 H 0.536222 0.605007 0.512878 0.107 Uiso 1 1 calc R . . . .
C33 C 0.4506(5) 0.4461(7) 0.5463(3) 0.0674(15) Uani 1 1 d . . . . .
H33 H 0.486269 0.446112 0.585281 0.081 Uiso 1 1 calc R . . . .
Cl1A Cl 0.80750(9) 0.80067(16) 0.70808(6) 0.0595(3) Uani 1 1 d . . . . .
O1A O 0.2407(2) 0.6826(4) 0.77329(13) 0.0413(7) Uani 1 1 d . . . . .
O2A O 0.1757(3) 0.7684(5) 0.55970(15) 0.0599(9) Uani 1 1 d . . . . .
O3A O 0.3387(3) 0.8188(5) 0.54832(15) 0.0633(10) Uani 1 1 d . . . . .
N1A N 0.2460(3) 0.5391(4) 0.89704(17) 0.0417(8) Uani 1 1 d . . . . .
H1AA H 0.269961 0.457008 0.880391 0.050 Uiso 1 1 calc R . . . .
C1A C 0.3078(3) 0.7303(5) 0.82528(18) 0.0382(9) Uani 1 1 d . . . . .
H1AB H 0.317656 0.844897 0.823543 0.046 Uiso 1 1 calc R . . . .
C2A C 0.4062(3) 0.6492(5) 0.82186(18) 0.0363(8) Uani 1 1 d . . . . .
H2A H 0.393117 0.535964 0.816238 0.044 Uiso 1 1 calc R . . . .
C3A C 0.4516(3) 0.7085(5) 0.76545(19) 0.0387(9) Uani 1 1 d . . . . .
H3A H 0.482862 0.811251 0.775331 0.046 Uiso 1 1 calc R . . . .
C4A C 0.3724(3) 0.7301(5) 0.71207(18) 0.0386(9) Uani 1 1 d . . . . .
C5A C 0.4002(3) 0.7672(5) 0.6546(2) 0.0451(10) Uani 1 1 d . . . . .
H5A H 0.466799 0.783739 0.648948 0.054 Uiso 1 1 calc R . . . .
C6A C 0.3286(4) 0.7786(5) 0.6072(2) 0.0470(10) Uani 1 1 d . . . . .
C7A C 0.2311(4) 0.7532(5) 0.6143(2) 0.0459(10) Uani 1 1 d . . . . .
C8A C 0.2005(3) 0.7206(5) 0.6689(2) 0.0434(9) Uani 1 1 d . . . . .
H8A H 0.133501 0.704394 0.673785 0.052 Uiso 1 1 calc R . . . .
C9A C 0.2743(3) 0.7123(5) 0.71814(19) 0.0402(9) Uani 1 1 d . . . . .
C10A C 0.2444(5) 0.7943(9) 0.5168(2) 0.0701(15) Uani 1 1 d . . . . .
H10C H 0.245907 0.703412 0.489852 0.084 Uiso 1 1 calc R . . . .
H10D H 0.224631 0.885970 0.491773 0.084 Uiso 1 1 calc R . . . .
C11A C 0.2581(3) 0.6925(5) 0.87951(19) 0.0383(9) Uani 1 1 d . . . . .
C12A C 0.2149(3) 0.7896(5) 0.91707(18) 0.0403(9) Uani 1 1 d . . . . .
C13A C 0.1721(3) 0.6934(5) 0.95981(19) 0.0431(10) Uani 1 1 d . . . . .
C14A C 0.1178(4) 0.7242(8) 1.0085(2) 0.0572(12) Uani 1 1 d . . . . .
H14A H 0.106662 0.827570 1.020697 0.069 Uiso 1 1 calc R . . . .
C15A C 0.0816(4) 0.6012(8) 1.0379(3) 0.0672(15) Uani 1 1 d . . . . .
H15A H 0.044637 0.620574 1.070743 0.081 Uiso 1 1 calc R . . . .
C16A C 0.0971(4) 0.4498(8) 1.0212(3) 0.0674(16) Uani 1 1 d . . . . .
H16A H 0.068797 0.368241 1.042039 0.081 Uiso 1 1 calc R . . . .
C17A C 0.1525(4) 0.4141(6) 0.9750(2) 0.0563(12) Uani 1 1 d . . . . .
H17A H 0.164293 0.309767 0.964381 0.068 Uiso 1 1 calc R . . . .
C18A C 0.1905(3) 0.5380(6) 0.9446(2) 0.0435(10) Uani 1 1 d . . . . .
C19A C 0.2070(4) 0.9628(6) 0.9142(2) 0.0543(12) Uani 1 1 d . . . . .
H19D H 0.255392 1.008740 0.944478 0.082 Uiso 1 1 calc GR . . . .
H19E H 0.141298 0.994313 0.922309 0.082 Uiso 1 1 calc GR . . . .
H19F H 0.219166 0.998414 0.873903 0.082 Uiso 1 1 calc GR . . . .
C20A C 0.4775(3) 0.6689(5) 0.87843(19) 0.0380(9) Uani 1 1 d . . . . .
C21A C 0.5426(3) 0.5531(6) 0.8958(2) 0.0466(10) Uani 1 1 d . . . . .
H21A H 0.540712 0.459531 0.873337 0.056 Uiso 1 1 calc R . . . .
C22A C 0.6111(4) 0.5702(7) 0.9458(2) 0.0561(12) Uani 1 1 d . . . . .
H22A H 0.655893 0.488928 0.956905 0.067 Uiso 1 1 calc R . . . .
C23A C 0.6144(4) 0.7041(7) 0.9791(2) 0.0552(12) Uani 1 1 d . . . . .
H23A H 0.661967 0.716198 1.012930 0.066 Uiso 1 1 calc R . . . .
C24A C 0.5479(4) 0.8215(7) 0.9632(2) 0.0586(13) Uani 1 1 d . . . . .
H24A H 0.549061 0.913752 0.986539 0.070 Uiso 1 1 calc R . . . .
C25A C 0.4796(4) 0.8039(6) 0.9131(2) 0.0498(10) Uani 1 1 d . . . . .
H25A H 0.434001 0.884395 0.902256 0.060 Uiso 1 1 calc R . . . .
C26A C 0.5281(3) 0.6003(5) 0.74675(19) 0.0402(9) Uani 1 1 d . . . . .
H26A H 0.512513 0.493236 0.743386 0.048 Uiso 1 1 calc R . . . .
C27A C 0.6170(3) 0.6449(5) 0.7345(2) 0.0443(10) Uani 1 1 d . . . . .
H27A H 0.633229 0.750854 0.741190 0.053 Uiso 1 1 calc R . . . .
C28A C 0.6914(3) 0.5468(6) 0.71191(19) 0.0438(10) Uani 1 1 d . . . . .
C29A C 0.7811(3) 0.6042(6) 0.6984(2) 0.0457(10) Uani 1 1 d . . . . .
C30A C 0.8520(4) 0.5123(7) 0.6775(2) 0.0569(13) Uani 1 1 d . . . . .
H30A H 0.912302 0.556233 0.669100 0.068 Uiso 1 1 calc R . . . .
C31A C 0.8349(4) 0.3557(8) 0.6687(3) 0.0677(16) Uani 1 1 d . . . . .
H31A H 0.883017 0.291359 0.654005 0.081 Uiso 1 1 calc R . . . .
C32A C 0.7472(5) 0.2943(7) 0.6817(3) 0.0692(15) Uani 1 1 d . . . . .
H32A H 0.735421 0.186456 0.676659 0.083 Uiso 1 1 calc R . . . .
C33A C 0.6769(4) 0.3874(6) 0.7017(3) 0.0608(13) Uani 1 1 d . . . . .
H33A H 0.616188 0.342692 0.708873 0.073 Uiso 1 1 calc R . . . .

loop_
_atom_site_aniso_label
_atom_site_aniso_U_11
_atom_site_aniso_U_22
_atom_site_aniso_U_33
_atom_site_aniso_U_23
_atom_site_aniso_U_13
_atom_site_aniso_U_12
Cl1 0.1265(16) 0.1131(15) 0.0632(9) 0.0124(9) -0.0094(9) -0.0296(13)
O1 0.0490(17) 0.0382(16) 0.0439(15) -0.0016(12) 0.0038(13) -0.0019(13)
O2 0.052(2) 0.057(2) 0.118(4) 0.018(2) 0.013(2) 0.0038(18)
O3 0.065(2) 0.060(2) 0.100(3) 0.009(2) -0.023(2) -0.004(2)
N1 0.044(2) 0.0311(17) 0.052(2) -0.0031(15) 0.0081(16) -0.0074(15)
C1 0.053(2) 0.0305(19) 0.0340(19) -0.0002(16) 0.0016(17) -0.0009(18)
C2 0.056(3) 0.031(2) 0.042(2) 0.0036(16) 0.0102(19) 0.0037(18)
C3 0.060(3) 0.041(2) 0.045(2) 0.004(2) 0.013(2) 0.005(2)
C4 0.052(3) 0.0267(19) 0.058(3) 0.0070(18) 0.011(2) -0.0016(17)
C5 0.058(3) 0.034(2) 0.073(3) 0.008(2) 0.021(2) -0.002(2)
C6 0.047(3) 0.037(2) 0.094(4) 0.017(3) 0.007(3) -0.005(2)
C7 0.052(3) 0.036(2) 0.077(4) 0.001(2) -0.006(2) -0.009(2)
C8 0.061(3) 0.035(2) 0.062(3) 0.000(2) -0.002(2) -0.002(2)
C9 0.051(2) 0.0262(18) 0.054(2) 0.0015(18) 0.0066(19) -0.0012(18)
C10 0.054(3) 0.070(4) 0.115(5) 0.023(4) -0.004(3) -0.004(3)
C11 0.052(2) 0.0317(19) 0.0347(19) -0.0017(17) 0.0067(17) -0.0076(18)
C12 0.061(3) 0.044(2) 0.039(2) 0.0009(19) 0.008(2) -0.018(2)
C13 0.049(3) 0.059(3) 0.036(2) 0.0068(19) 0.0099(18) -0.006(2)
C14 0.064(3) 0.093(5) 0.072(4) 0.019(3) 0.026(3) -0.005(3)
C15 0.067(4) 0.124(6) 0.066(4) 0.010(4) 0.029(3) 0.031(4)
C16 0.075(4) 0.090(5) 0.050(3) -0.014(3) 0.003(3) 0.034(4)
C17 0.060(3) 0.054(3) 0.061(3) -0.013(2) -0.007(2) 0.012(2)
C18 0.047(2) 0.047(2) 0.038(2) -0.0037(19) -0.0010(18) 0.0004(19)
C19 0.088(4) 0.044(3) 0.080(4) 0.001(3) 0.023(3) -0.025(3)
C20 0.054(3) 0.046(2) 0.037(2) 0.0001(19) 0.0105(18) 0.011(2)
C21 0.076(3) 0.045(3) 0.044(2) -0.006(2) -0.004(2) 0.009(2)
C22 0.080(4) 0.058(3) 0.062(3) -0.020(3) -0.005(3) 0.014(3)
C23 0.066(3) 0.087(4) 0.049(3) -0.014(3) -0.003(2) 0.020(3)
C24 0.070(4) 0.096(5) 0.046(3) 0.016(3) 0.006(2) 0.027(4)
C25 0.060(3) 0.063(3) 0.047(2) 0.013(2) 0.011(2) 0.010(2)
C26 0.066(3) 0.047(3) 0.053(3) 0.003(2) 0.013(2) 0.004(2)
C27 0.075(3) 0.055(3) 0.052(3) 0.005(2) 0.015(2) 0.008(3)
C28 0.060(3) 0.054(3) 0.047(2) 0.006(2) 0.021(2) 0.006(2)
C29 0.090(4) 0.057(3) 0.058(3) 0.005(3) 0.009(3) 0.005(3)
C30 0.137(7) 0.080(5) 0.046(3) 0.012(3) 0.009(4) 0.022(5)
C31 0.122(6) 0.080(5) 0.083(5) 0.004(4) 0.049(5) -0.011(5)
C32 0.100(5) 0.084(5) 0.090(5) 0.014(4) 0.037(4) -0.008(4)
C33 0.062(3) 0.063(3) 0.080(4) 0.001(3) 0.019(3) -0.007(3)
Cl1A 0.0540(7) 0.0578(7) 0.0668(7) 0.0030(6) 0.0077(5) -0.0180(6)
O1A 0.0404(15) 0.0432(16) 0.0398(15) 0.0002(12) 0.0019(12) -0.0090(12)
O2A 0.060(2) 0.075(3) 0.0428(17) -0.0012(16) -0.0037(15) 0.0069(18)
O3A 0.073(2) 0.076(3) 0.0408(17) 0.0130(17) 0.0039(16) -0.004(2)
N1A 0.0442(19) 0.0321(17) 0.049(2) 0.0033(15) 0.0082(16) -0.0010(15)
C1A 0.041(2) 0.0332(19) 0.041(2) -0.0011(17) 0.0032(17) -0.0045(17)
C2A 0.041(2) 0.0297(18) 0.038(2) 0.0008(16) 0.0053(17) -0.0060(16)
C3A 0.040(2) 0.032(2) 0.045(2) 0.0027(17) 0.0062(17) -0.0069(17)
C4A 0.043(2) 0.0324(19) 0.040(2) 0.0013(17) 0.0033(17) -0.0064(17)
C5A 0.047(2) 0.043(2) 0.045(2) 0.0028(18) 0.0067(18) -0.0069(19)
C6A 0.060(3) 0.041(2) 0.040(2) 0.0046(18) 0.0035(19) -0.002(2)
C7A 0.056(3) 0.039(2) 0.041(2) 0.0005(18) -0.0041(19) 0.0053(19)
C8A 0.042(2) 0.038(2) 0.048(2) -0.0014(19) -0.0001(18) -0.0028(18)
C9A 0.049(2) 0.0308(19) 0.041(2) 0.0019(17) 0.0046(18) -0.0019(18)
C10A 0.080(4) 0.081(4) 0.046(3) 0.003(3) -0.006(3) -0.008(3)
C11A 0.037(2) 0.033(2) 0.044(2) 0.0004(17) 0.0036(17) -0.0044(16)
C12A 0.044(2) 0.035(2) 0.041(2) -0.0019(17) 0.0010(17) -0.0050(18)
C13A 0.042(2) 0.047(2) 0.040(2) 0.0003(19) 0.0027(17) -0.0022(19)
C14A 0.057(3) 0.075(3) 0.042(2) -0.005(2) 0.013(2) 0.000(3)
C15A 0.063(3) 0.089(4) 0.051(3) 0.007(3) 0.016(2) -0.006(3)
C16A 0.060(3) 0.084(4) 0.059(3) 0.028(3) 0.012(3) -0.010(3)
C17A 0.054(3) 0.051(3) 0.062(3) 0.016(2) 0.000(2) -0.010(2)
C18A 0.041(2) 0.045(2) 0.044(2) 0.0072(19) 0.0028(18) -0.0065(19)
C19A 0.066(3) 0.039(3) 0.058(3) -0.006(2) 0.008(2) -0.004(2)
C20A 0.035(2) 0.037(2) 0.042(2) 0.0025(17) 0.0057(17) -0.0073(16)
C21A 0.044(2) 0.048(2) 0.048(2) -0.003(2) 0.0035(19) 0.000(2)
C22A 0.050(3) 0.067(3) 0.049(3) 0.002(2) -0.002(2) 0.009(2)
C23A 0.046(3) 0.075(3) 0.044(2) -0.004(2) -0.0005(19) 0.003(2)
C24A 0.062(3) 0.061(3) 0.052(3) -0.014(2) 0.004(2) -0.006(3)
C25A 0.051(3) 0.046(2) 0.051(2) -0.008(2) -0.001(2) -0.004(2)
C26A 0.044(2) 0.035(2) 0.041(2) -0.0013(17) 0.0046(17) -0.0048(17)
C27A 0.049(2) 0.037(2) 0.047(2) -0.0031(18) 0.0097(19) -0.0051(19)
C28A 0.047(2) 0.044(2) 0.040(2) -0.0011(18) 0.0090(18) -0.0035(19)
C29A 0.044(2) 0.053(3) 0.040(2) 0.0027(19) 0.0046(18) -0.005(2)
C30A 0.049(3) 0.072(4) 0.051(3) 0.000(3) 0.014(2) 0.000(2)
C31A 0.063(3) 0.080(4) 0.063(3) -0.008(3) 0.018(3) 0.019(3)
C32A 0.075(4) 0.050(3) 0.084(4) -0.019(3) 0.018(3) 0.002(3)
C33A 0.061(3) 0.046(3) 0.077(3) -0.014(3) 0.018(3) -0.005(2)

loop_
_atom_type_symbol
_atom_type_description
_atom_type_scat_dispersion_real
_atom_type_scat_dispersion_imag
_atom_type_scat_source
C C 0.0148 0.0070 'International Tables Vol C Tables 4.2.6.8 and 6.1.1.4'
H H 0.0000 0.0000 'International Tables Vol C Tables 4.2.6.8 and 6.1.1.4'
Cl Cl 0.3294 0.5404 'International Tables Vol C Tables 4.2.6.8 and 6.1.1.4'
N N 0.0253 0.0136 'International Tables Vol C Tables 4.2.6.8 and 6.1.1.4'
O O 0.0412 0.0250 'International Tables Vol C Tables 4.2.6.8 and 6.1.1.4'

loop_
_geom_angle_atom_site_label_1
_geom_angle_atom_site_label_2
_geom_angle_atom_site_label_3
_geom_angle
_geom_angle_site_symmetry_1
_geom_angle_site_symmetry_3
_geom_angle_publ_flag
C9 O1 C1 115.9(3) . . ?
C6 O2 C10 103.8(5) . . ?
C7 O3 C10 105.0(5) . . ?
C11 N1 H1 125.5 . . ?
C18 N1 H1 125.5 . . ?
C18 N1 C11 108.9(4) . . ?
O1 C1 H1A 108.7 . . ?
O1 C1 C2 109.4(3) . . ?
O1 C1 C11 106.1(3) . . ?
C2 C1 H1A 108.7 . . ?
C11 C1 H1A 108.7 . . ?
C11 C1 C2 115.1(3) . . ?
C1 C2 H2 107.6 . . ?
C1 C2 C3 110.9(3) . . ?
C1 C2 C20 112.2(4) . . ?
C3 C2 H2 107.6 . . ?
C20 C2 H2 107.6 . . ?
C20 C2 C3 110.6(4) . . ?
C2 C3 H3 108.9 . . ?
C4 C3 C2 113.1(4) . . ?
C4 C3 H3 108.9 . . ?
C4 C3 C26 109.1(4) . . ?
C26 C3 C2 108.0(4) . . ?
C26 C3 H3 108.9 . . ?
C5 C4 C3 119.8(4) . . ?
C9 C4 C3 121.2(4) . . ?
C9 C4 C5 119.0(5) . . ?
C4 C5 H5 121.2 . . ?
C6 C5 C4 117.5(5) . . ?
C6 C5 H5 121.2 . . ?
C5 C6 O2 127.5(6) . . ?
C7 C6 O2 110.2(5) . . ?
C7 C6 C5 122.3(5) . . ?
C6 C7 O3 109.8(5) . . ?
C8 C7 O3 127.9(6) . . ?
C8 C7 C6 122.3(5) . . ?
C7 C8 H8 121.9 . . ?
C7 C8 C9 116.1(5) . . ?
C9 C8 H8 121.9 . . ?
O1 C9 C8 114.9(4) . . ?
C4 C9 O1 122.3(4) . . ?
C4 C9 C8 122.8(5) . . ?
O2 C10 O3 106.5(5) . . ?
O2 C10 H10A 110.4 . . ?
O2 C10 H10B 110.4 . . ?
O3 C10 H10A 110.4 . . ?
O3 C10 H10B 110.4 . . ?
H10A C10 H10B 108.6 . . ?
N1 C11 C1 119.0(4) . . ?
C12 C11 N1 109.6(4) . . ?
C12 C11 C1 131.3(4) . . ?
C11 C12 C13 106.6(4) . . ?
C11 C12 C19 128.4(5) . . ?
C13 C12 C19 125.0(5) . . ?
C14 C13 C12 135.1(5) . . ?
C14 C13 C18 117.6(5) . . ?
C18 C13 C12 107.2(4) . . ?
C13 C14 H14 120.0 . . ?
C15 C14 C13 119.9(7) . . ?
C15 C14 H14 120.0 . . ?
C14 C15 H15 119.3 . . ?
C14 C15 C16 121.3(6) . . ?
C16 C15 H15 119.3 . . ?
C15 C16 H16 119.5 . . ?
C17 C16 C15 120.9(6) . . ?
C17 C16 H16 119.5 . . ?
C16 C17 H17 121.3 . . ?
C16 C17 C18 117.4(6) . . ?
C18 C17 H17 121.3 . . ?
N1 C18 C13 107.5(4) . . ?
N1 C18 C17 129.7(5) . . ?
C17 C18 C13 122.8(5) . . ?
C12 C19 H19A 109.5 . . ?
C12 C19 H19B 109.5 . . ?
C12 C19 H19C 109.5 . . ?
H19A C19 H19B 109.5 . . ?
H19A C19 H19C 109.5 . . ?
H19B C19 H19C 109.5 . . ?
C21 C20 C2 121.2(4) . . ?
C25 C20 C2 121.0(5) . . ?
C25 C20 C21 117.5(5) . . ?
C20 C21 H21 119.2 . . ?
C22 C21 C20 121.6(5) . . ?
C22 C21 H21 119.2 . . ?
C21 C22 H22 120.0 . . ?
C21 C22 C23 120.1(6) . . ?
C23 C22 H22 120.0 . . ?
C22 C23 H23 120.4 . . ?
C24 C23 C22 119.1(5) . . ?
C24 C23 H23 120.4 . . ?
C23 C24 H24 119.5 . . ?
C23 C24 C25 121.1(6) . . ?
C25 C24 H24 119.5 . . ?
C20 C25 C24 120.6(6) . . ?
C20 C25 H25 119.7 . . ?
C24 C25 H25 119.7 . . ?
C3 C26 H26 117.9 . . ?
C27 C26 C3 124.3(5) . . ?
C27 C26 H26 117.9 . . ?
C26 C27 H27 117.9 . . ?
C26 C27 C28 124.3(5) . . ?
C28 C27 H27 117.9 . . ?
C29 C28 C27 120.8(5) . . ?
C33 C28 C27 122.9(5) . . ?
C33 C28 C29 116.2(5) . . ?
C28 C29 Cl1 120.9(4) . . ?
C28 C29 C30 120.7(6) . . ?
C30 C29 Cl1 118.5(5) . . ?
C29 C30 H30 120.7 . . ?
C31 C30 C29 118.5(7) . . ?
C31 C30 H30 120.7 . . ?
C30 C31 H31 119.5 . . ?
C32 C31 C30 121.0(7) . . ?
C32 C31 H31 119.5 . . ?
C31 C32 H32 119.9 . . ?
C31 C32 C33 120.3(8) . . ?
C33 C32 H32 119.9 . . ?
C28 C33 H33 118.4 . . ?
C32 C33 C28 123.2(7) . . ?
C32 C33 H33 118.4 . . ?
C9A O1A C1A 114.2(3) . . ?
C7A O2A C10A 105.2(4) . . ?
C6A O3A C10A 104.6(4) . . ?
C11A N1A H1AA 125.8 . . ?
C18A N1A H1AA 125.8 . . ?
C18A N1A C11A 108.4(4) . . ?
O1A C1A H1AB 109.0 . . ?
O1A C1A C2A 108.6(3) . . ?
O1A C1A C11A 106.0(3) . . ?
C2A C1A H1AB 109.0 . . ?
C11A C1A H1AB 109.0 . . ?
C11A C1A C2A 115.2(3) . . ?
C1A C2A H2A 107.7 . . ?
C1A C2A C3A 109.0(3) . . ?
C3A C2A H2A 107.7 . . ?
C20A C2A C1A 113.7(3) . . ?
C20A C2A H2A 107.7 . . ?
C20A C2A C3A 110.7(3) . . ?
C2A C3A H3A 108.4 . . ?
C4A C3A C2A 110.6(3) . . ?
C4A C3A H3A 108.4 . . ?
C26A C3A C2A 112.1(3) . . ?
C26A C3A H3A 108.4 . . ?
C26A C3A C4A 108.8(3) . . ?
C5A C4A C3A 119.4(4) . . ?
C9A C4A C3A 122.1(4) . . ?
C9A C4A C5A 118.5(4) . . ?
C4A C5A H5A 120.9 . . ?
C6A C5A C4A 118.2(4) . . ?
C6A C5A H5A 120.9 . . ?
O3A C6A C7A 110.2(4) . . ?
C5A C6A O3A 128.0(5) . . ?
C5A C6A C7A 121.8(4) . . ?
O2A C7A C6A 109.8(4) . . ?
C8A C7A O2A 128.1(4) . . ?
C8A C7A C6A 122.1(4) . . ?
C7A C8A H8A 122.0 . . ?
C7A C8A C9A 116.0(4) . . ?
C9A C8A H8A 122.0 . . ?
O1A C9A C8A 114.6(4) . . ?
C4A C9A O1A 122.1(4) . . ?
C4A C9A C8A 123.2(4) . . ?
O2A C10A H10C 109.9 . . ?
O2A C10A H10D 109.9 . . ?
O3A C10A O2A 109.1(4) . . ?
O3A C10A H10C 109.9 . . ?
O3A C10A H10D 109.9 . . ?
H10C C10A H10D 108.3 . . ?
N1A C11A C1A 121.0(4) . . ?
C12A C11A N1A 109.8(4) . . ?
C12A C11A C1A 129.1(4) . . ?
C11A C12A C13A 106.7(4) . . ?
C11A C12A C19A 128.4(4) . . ?
C13A C12A C19A 124.8(4) . . ?
C14A C13A C12A 133.7(5) . . ?
C14A C13A C18A 119.2(5) . . ?
C18A C13A C12A 107.1(4) . . ?
C13A C14A H14A 120.9 . . ?
C15A C14A C13A 118.2(6) . . ?
C15A C14A H14A 120.9 . . ?
C14A C15A H15A 119.0 . . ?
C14A C15A C16A 122.0(5) . . ?
C16A C15A H15A 119.0 . . ?
C15A C16A H16A 119.1 . . ?
C17A C16A C15A 121.7(5) . . ?
C17A C16A H16A 119.1 . . ?
C16A C17A H17A 121.5 . . ?
C16A C17A C18A 117.1(5) . . ?
C18A C17A H17A 121.5 . . ?
N1A C18A C13A 107.9(4) . . ?
N1A C18A C17A 130.4(5) . . ?
C17A C18A C13A 121.7(4) . . ?
C12A C19A H19D 109.5 . . ?
C12A C19A H19E 109.5 . . ?
C12A C19A H19F 109.5 . . ?
H19D C19A H19E 109.5 . . ?
H19D C19A H19F 109.5 . . ?
H19E C19A H19F 109.5 . . ?
C21A C20A C2A 119.8(4) . . ?
C21A C20A C25A 118.6(4) . . ?
C25A C20A C2A 121.6(4) . . ?
C20A C21A H21A 119.4 . . ?
C20A C21A C22A 121.1(5) . . ?
C22A C21A H21A 119.4 . . ?
C21A C22A H22A 119.9 . . ?
C23A C22A C21A 120.3(5) . . ?
C23A C22A H22A 119.9 . . ?
C22A C23A H23A 120.2 . . ?
C22A C23A C24A 119.7(4) . . ?
C24A C23A H23A 120.2 . . ?
C23A C24A H24A 120.1 . . ?
C23A C24A C25A 119.8(5) . . ?
C25A C24A H24A 120.1 . . ?
C20A C25A H25A 119.7 . . ?
C24A C25A C20A 120.5(5) . . ?
C24A C25A H25A 119.7 . . ?
C3A C26A H26A 117.9 . . ?
C27A C26A C3A 124.2(4) . . ?
C27A C26A H26A 117.9 . . ?
C26A C27A H27A 116.8 . . ?
C26A C27A C28A 126.4(4) . . ?
C28A C27A H27A 116.8 . . ?
C29A C28A C27A 122.6(4) . . ?
C29A C28A C33A 115.3(5) . . ?
C33A C28A C27A 122.1(4) . . ?
C28A C29A Cl1A 119.9(4) . . ?
C30A C29A Cl1A 117.1(4) . . ?
C30A C29A C28A 123.0(5) . . ?
C29A C30A H30A 120.2 . . ?
C29A C30A C31A 119.7(5) . . ?
C31A C30A H30A 120.2 . . ?
C30A C31A H31A 120.4 . . ?
C32A C31A C30A 119.1(5) . . ?
C32A C31A H31A 120.4 . . ?
C31A C32A H32A 119.7 . . ?
C33A C32A C31A 120.5(6) . . ?
C33A C32A H32A 119.7 . . ?
C28A C33A H33A 118.8 . . ?
C32A C33A C28A 122.3(5) . . ?
C32A C33A H33A 118.8 . . ?

loop_
_geom_bond_atom_site_label_1
_geom_bond_atom_site_label_2
_geom_bond_distance
_geom_bond_site_symmetry_2
_geom_bond_publ_flag
Cl1 C29 1.732(7) . ?
O1 C1 1.460(5) . ?
O1 C9 1.381(6) . ?
O2 C6 1.402(6) . ?
O2 C10 1.441(9) . ?
O3 C7 1.379(6) . ?
O3 C10 1.446(9) . ?
N1 H1 0.8800 . ?
N1 C11 1.380(6) . ?
N1 C18 1.374(6) . ?
C1 H1A 1.0000 . ?
C1 C2 1.524(6) . ?
C1 C11 1.488(6) . ?
C2 H2 1.0000 . ?
C2 C3 1.540(6) . ?
C2 C20 1.525(7) . ?
C3 H3 1.0000 . ?
C3 C4 1.513(7) . ?
C3 C26 1.517(7) . ?
C4 C5 1.409(7) . ?
C4 C9 1.375(7) . ?
C5 H5 0.9500 . ?
C5 C6 1.372(8) . ?
C6 C7 1.362(8) . ?
C7 C8 1.359(8) . ?
C8 H8 0.9500 . ?
C8 C9 1.407(7) . ?
C10 H10A 0.9900 . ?
C10 H10B 0.9900 . ?
C11 C12 1.365(6) . ?
C12 C13 1.437(7) . ?
C12 C19 1.484(7) . ?
C13 C14 1.401(8) . ?
C13 C18 1.402(7) . ?
C14 H14 0.9500 . ?
C14 C15 1.355(11) . ?
C15 H15 0.9500 . ?
C15 C16 1.403(11) . ?
C16 H16 0.9500 . ?
C16 C17 1.365(9) . ?
C17 H17 0.9500 . ?
C17 C18 1.396(7) . ?
C19 H19A 0.9800 . ?
C19 H19B 0.9800 . ?
C19 H19C 0.9800 . ?
C20 C21 1.392(7) . ?
C20 C25 1.385(7) . ?
C21 H21 0.9500 . ?
C21 C22 1.369(8) . ?
C22 H22 0.9500 . ?
C22 C23 1.387(9) . ?
C23 H23 0.9500 . ?
C23 C24 1.358(10) . ?
C24 H24 0.9500 . ?
C24 C25 1.388(8) . ?
C25 H25 0.9500 . ?
C26 H26 0.9500 . ?
C26 C27 1.292(7) . ?
C27 H27 0.9500 . ?
C27 C28 1.480(7) . ?
C28 C29 1.398(8) . ?
C28 C33 1.382(8) . ?
C29 C30 1.429(9) . ?
C30 H30 0.9500 . ?
C30 C31 1.364(12) . ?
C31 H31 0.9500 . ?
C31 C32 1.352(12) . ?
C32 H32 0.9500 . ?
C32 C33 1.354(9) . ?
C33 H33 0.9500 . ?
Cl1A C29A 1.743(5) . ?
O1A C1A 1.461(5) . ?
O1A C9A 1.382(5) . ?
O2A C7A 1.371(5) . ?
O2A C10A 1.432(7) . ?
O3A C6A 1.379(5) . ?
O3A C10A 1.424(7) . ?
N1A H1AA 0.8800 . ?
N1A C11A 1.396(6) . ?
N1A C18A 1.373(6) . ?
C1A H1AB 1.0000 . ?
C1A C2A 1.534(6) . ?
C1A C11A 1.487(6) . ?
C2A H2A 1.0000 . ?
C2A C3A 1.550(5) . ?
C2A C20A 1.522(6) . ?
C3A H3A 1.0000 . ?
C3A C4A 1.537(6) . ?
C3A C26A 1.500(6) . ?
C4A C5A 1.412(6) . ?
C4A C9A 1.379(6) . ?
C5A H5A 0.9500 . ?
C5A C6A 1.367(6) . ?
C6A C7A 1.386(7) . ?
C7A C8A 1.360(7) . ?
C8A H8A 0.9500 . ?
C8A C9A 1.415(6) . ?
C10A H10C 0.9900 . ?
C10A H10D 0.9900 . ?
C11A C12A 1.365(6) . ?
C12A C13A 1.437(6) . ?
C12A C19A 1.500(6) . ?
C13A C14A 1.407(6) . ?
C13A C18A 1.413(7) . ?
C14A H14A 0.9500 . ?
C14A C15A 1.369(8) . ?
C15A H15A 0.9500 . ?
C15A C16A 1.382(10) . ?
C16A H16A 0.9500 . ?
C16A C17A 1.379(9) . ?
C17A H17A 0.9500 . ?
C17A C18A 1.397(7) . ?
C19A H19D 0.9800 . ?
C19A H19E 0.9800 . ?
C19A H19F 0.9800 . ?
C20A C21A 1.371(6) . ?
C20A C25A 1.397(7) . ?
C21A H21A 0.9500 . ?
C21A C22A 1.387(7) . ?
C22A H22A 0.9500 . ?
C22A C23A 1.372(8) . ?
C23A H23A 0.9500 . ?
C23A C24A 1.386(8) . ?
C24A H24A 0.9500 . ?
C24A C25A 1.390(7) . ?
C25A H25A 0.9500 . ?
C26A H26A 0.9500 . ?
C26A C27A 1.338(6) . ?
C27A H27A 0.9500 . ?
C27A C28A 1.460(6) . ?
C28A C29A 1.393(6) . ?
C28A C33A 1.406(7) . ?
C29A C30A 1.378(7) . ?
C30A H30A 0.9500 . ?
C30A C31A 1.382(9) . ?
C31A H31A 0.9500 . ?
C31A C32A 1.377(9) . ?
C32A H32A 0.9500 . ?
C32A C33A 1.369(8) . ?
C33A H33A 0.9500 . ?
